data_1526166
loop_
_publ_author_name
'Gribanov, A.V.'
'Seropegin, Yu.D.'
'Kubarev, O.L.'
'Aksel'rud, L.G.'
'Bodak, O.I.'

_publ_section_title
;
 New ternary silicide of cerium and palladium Ce3 Pd5 Si
;
_journal_name_full 'Journal of Alloys Compd.'
_journal_page_first 324
_journal_page_last 326
_journal_volume 317
_journal_year 2001
_chemical_formula_sum 'Ce3 Pd5 Si'
_space_group_IT_number 74
_symmetry_space_group_name_Hall '-I 2b 2'
_symmetry_space_group_name_H-M 'I m m a'
_cell_angle_alpha 90
_cell_angle_beta 90
_cell_angle_gamma 90
_cell_formula_units_Z 4
_cell_length_a 13.027
_cell_length_b 7.377
_cell_length_c 7.58
_cell_volume 728.439
_citation_journal_id_ASTM JALCEU
_cod_data_source_file Gribanov_JALCEU_2001_1221.cif
_cod_data_source_block Ce3Pd5Si1
_cod_original_cell_volume 728.4393
_cod_original_formula_sum 'Ce3 Pd5 Si1'
_cod_database_code 1526166

loop_
_symmetry_equiv_pos_as_xyz
x,y,z
-x,-y+1/2,z
x,-y,-z
-x,y+1/2,-z
-x,-y,-z
x,y-1/2,-z
-x,y,z
x,-y-1/2,z
x+1/2,y+1/2,z+1/2
-x+1/2,-y+1,z+1/2
x+1/2,-y+1/2,-z+1/2
-x+1/2,y+1,-z+1/2
-x+1/2,-y+1/2,-z+1/2
x+1/2,y,-z+1/2
-x+1/2,y+1/2,z+1/2
x+1/2,-y,z+1/2

loop_
_atom_site_label
_atom_site_type_symbol
_atom_site_fract_x
_atom_site_fract_y
_atom_site_fract_z
_atom_site_occupancy
_atom_site_U_iso_or_equiv
Pd2 Pd 0.14327 0.0502 0.6868 1 0.0
Ce1 Ce 0 0.25 0.3856 1 0.0
Ce2 Ce 0.19997 0.25 0.023 1 0.0
Pd1 Pd 0 0 0 1 0.0
Si1 Si 0 0.25 0.7886 1 0.0
